data_7249702
loop_
_publ_author_name
'Xue, Zhen-Dong'
'Zhang, Yi'
'Zhu, Hao-Yu'
'Shao, Juan-Juan'
'Gao, Qiang'
'Wang, Fang-Ming'

_publ_section_title
;
 Realizing cuprous iodide hybrid materials with long luminescence
 lifetimes and high internal quantum yields by aggregation-induced
 emission
;
_journal_name_full CrystEngComm
_journal_paper_doi 10.1039/D4CE00898G
_journal_year 2025
_chemical_formula_moiety 'C41 H38 Cu I N2 P2'
_chemical_formula_sum 'C41 H38 Cu I N2 P2'
_chemical_formula_weight 811.11
_space_group_crystal_system monoclinic
_space_group_IT_number 14
_space_group_name_Hall '-P 2yn'
_space_group_name_H-M_alt 'P 1 21/n 1'
_atom_sites_solution_hydrogens geom
_atom_sites_solution_primary direct
_audit_creation_date 2023-03-16
_audit_creation_method
;
Olex2 1.2
(compiled 2017.03.28 svn.r3405 for OlexSys, GUI svn.r5337)
;
_audit_update_record
;
2024-04-22 deposited with the CCDC.	2024-12-16 downloaded from the CCDC.
;
_cell_angle_alpha 90
_cell_angle_beta 105.4280(10)
_cell_angle_gamma 90
_cell_formula_units_Z 4
_cell_length_a 13.8302(2)
_cell_length_b 12.6013(2)
_cell_length_c 22.4188(3)
_cell_measurement_reflns_used 9975
_cell_measurement_temperature 296(2)
_cell_measurement_theta_max 27.314
_cell_measurement_theta_min 2.569
_cell_volume 3766.32(10)
_computing_cell_refinement 'SAINT V8.18C (?, 2016)'
_computing_data_reduction 'SAINT V8.18C (?, 2016)'
_computing_molecular_graphics 'Olex2 (Dolomanov et al., 2009)'
_computing_publication_material 'Olex2 (Dolomanov et al., 2009)'
_computing_structure_refinement 'XH (Sheldrick, 2008)'
_computing_structure_solution 'SIR2004 (Burla et al., 2007)'
_diffrn_ambient_temperature 296.15
_diffrn_measured_fraction_theta_full 0.998
_diffrn_measured_fraction_theta_max 0.995
_diffrn_measurement_device_type 'CCD area detector'
_diffrn_measurement_method 'phi and omega scans'
_diffrn_radiation_monochromator graphite
_diffrn_radiation_type MoK\a
_diffrn_radiation_wavelength 0.71073
_diffrn_reflns_av_R_equivalents 0.0219
_diffrn_reflns_av_unetI/netI 0.0219
_diffrn_reflns_Laue_measured_fraction_full 0.998
_diffrn_reflns_Laue_measured_fraction_max 0.995
_diffrn_reflns_limit_h_max 17
_diffrn_reflns_limit_h_min -17
_diffrn_reflns_limit_k_max 15
_diffrn_reflns_limit_k_min -16
_diffrn_reflns_limit_l_max 28
_diffrn_reflns_limit_l_min -28
_diffrn_reflns_number 31161
_diffrn_reflns_point_group_measured_fraction_full 0.998
_diffrn_reflns_point_group_measured_fraction_max 0.995
_diffrn_reflns_theta_full 25.242
_diffrn_reflns_theta_max 27.552
_diffrn_reflns_theta_min 1.567
_exptl_absorpt_coefficient_mu 1.515
_exptl_absorpt_correction_type none
_exptl_crystal_colour colourless
_exptl_crystal_colour_primary colourless
_exptl_crystal_density_diffrn 1.430
_exptl_crystal_density_method 'not measured'
_exptl_crystal_description block
_exptl_crystal_F_000 1640
_refine_diff_density_max 0.540
_refine_diff_density_min -0.555
_refine_diff_density_rms 0.071
_refine_ls_extinction_method none
_refine_ls_goodness_of_fit_ref 1.021
_refine_ls_hydrogen_treatment constr
_refine_ls_matrix_type full
_refine_ls_number_parameters 426
_refine_ls_number_reflns 8656
_refine_ls_number_restraints 706
_refine_ls_restrained_S_all 1.158
_refine_ls_R_factor_all 0.0371
_refine_ls_R_factor_gt 0.0278
_refine_ls_shift/su_max 0.004
_refine_ls_shift/su_mean 0.000
_refine_ls_structure_factor_coef Fsqd
_refine_ls_weighting_details 'w=1/[\s^2^(Fo^2^)+(0.0368P)^2^+1.3068P] where P=(Fo^2^+2Fc^2^)/3'
_refine_ls_weighting_scheme calc
_refine_ls_wR_factor_gt 0.0672
_refine_ls_wR_factor_ref 0.0721
_reflns_Friedel_coverage 0.000
_reflns_number_gt 7284
_reflns_number_total 8656
_reflns_threshold_expression 'I > 2\s(I)'
_cod_data_source_file d4ce00898g2.cif
_cod_data_source_block 2
_cod_database_code 7249702
_shelx_shelxl_version_number 2016/6
_shelx_space_group_comment
;
The symmetry employed for this shelxl refinement is uniquely defined
by the following loop, which should always be used as a source of
symmetry information in preference to the above space-group names.
They are only intended as comments.
;
_olex2_refinement_description
;
1. Fixed Uiso
 At 1.2 times of:
  All C(H) groups
 At 1.5 times of:
  All C(H,H,H) groups
2. Rigid bond restraints
 All non-hydrogen atoms
 with sigma for 1-2 distances of 0.005 and sigma for 1-3 distances of 0.01
3. Uiso/Uaniso restraints and constraints
All non-hydrogen atoms have similar U: within 2A with sigma of 0.005 and sigma
for terminal atoms of 0.01
All non-hydrogen atoms restrained to be isotropic: with sigma of 0.005 and
sigma for terminal atoms of 0.01
4.a Aromatic/amide H refined with riding coordinates:
 C12(H12), C26(H26), C6(H6), C30(H30), C11(H11), C36(H36), C18(H18), C24(H24),
 C28(H28), C2(H2), C29(H29), C27(H27), C35(H35), C20(H20), C32(H32), C17(H17),
 C8(H8), C34(H34), C5(H5), C10(H10), C4(H4), C37(H37), C38(H38), C3(H3),
 C23(H23), C9(H9), C22(H22), C33(H33), C14(H14), C16(H16), C15(H15), C21(H21)
4.b Idealised Me refined as rotating group:
 C41(H41A,H41B,H41C), C40(H40A,H40B,H40C)
;
_olex2_submission_special_instructions 'No special instructions were received'

loop_
_space_group_symop_operation_xyz
'x, y, z'
'-x+1/2, y+1/2, -z+1/2'
'-x, -y, -z'
'x-1/2, -y-1/2, z-1/2'

loop_
_atom_site_label
_atom_site_type_symbol
_atom_site_fract_x
_atom_site_fract_y
_atom_site_fract_z
_atom_site_U_iso_or_equiv
_atom_site_adp_type
_atom_site_occupancy
_atom_site_site_symmetry_order
_atom_site_calc_flag
_atom_site_refinement_flags_posn
_atom_site_refinement_flags_adp
_atom_site_refinement_flags_occupancy
_atom_site_disorder_assembly
_atom_site_disorder_group
I1 I 0.68933(2) 0.48658(2) 0.90358(2) 0.04383(5) Uani 1 1 d . U . . .
Cu1 Cu 0.65759(2) 0.69073(2) 0.87342(2) 0.03534(7) Uani 1 1 d . U . . .
P2 P 0.72345(4) 0.78527(4) 0.96184(2) 0.03495(12) Uani 1 1 d . U . . .
P1 P 0.49269(4) 0.69701(4) 0.81899(2) 0.03501(12) Uani 1 1 d . U . . .
C19 C 0.45617(15) 0.82946(18) 0.78793(11) 0.0437(5) Uani 1 1 d . U . . .
C7 C 0.67232(15) 0.75471(17) 1.02651(10) 0.0392(4) Uani 1 1 d . U . . .
C0BA C 0.85837(14) 0.76456(18) 0.99414(10) 0.0403(4) Uani 1 1 d . U . . .
C12 C 0.57527(16) 0.71637(19) 1.01293(11) 0.0473(5) Uani 1 1 d . U . . .
H12 H 0.539125 0.708198 0.971813 0.057 Uiso 1 1 calc R . . . .
C25 C 0.39352(15) 0.66820(17) 0.85694(9) 0.0374(4) Uani 1 1 d . U . . .
C31 C 0.46070(16) 0.61099(19) 0.75093(10) 0.0438(5) Uani 1 1 d . U . . .
C39 C 0.82786(19) 0.7195(2) 0.80819(12) 0.0571(6) Uani 1 1 d . U . . .
C26 C 0.30876(16) 0.7311(2) 0.84993(12) 0.0497(5) Uani 1 1 d . U . . .
H26 H 0.298463 0.788747 0.823067 0.060 Uiso 1 1 calc R . . . .
C6 C 0.92980(18) 0.8407(2) 0.99172(14) 0.0603(6) Uani 1 1 d . U . . .
H6 H 0.909851 0.907627 0.975650 0.072 Uiso 1 1 calc R . . . .
C30 C 0.40453(17) 0.58090(19) 0.89568(10) 0.0454(5) Uani 1 1 d . U . . .
H30 H 0.459906 0.536762 0.900183 0.054 Uiso 1 1 calc R . . . .
N1 N 0.73803(15) 0.74058(19) 0.81284(10) 0.0564(5) Uani 1 1 d . U . . .
C11 C 0.5311(2) 0.6900(2) 1.05932(13) 0.0582(6) Uani 1 1 d . U . . .
H11 H 0.465840 0.664030 1.049421 0.070 Uiso 1 1 calc R . . . .
C36 C 0.36801(19) 0.5623(2) 0.72911(12) 0.0538(6) Uani 1 1 d . U . . .
H36 H 0.319640 0.570300 0.750719 0.065 Uiso 1 1 calc R . . . .
C18 C 0.73303(19) 0.9767(2) 0.90319(14) 0.0581(6) Uani 1 1 d . U . . .
H18 H 0.756172 0.935189 0.875582 0.070 Uiso 1 1 calc R . . . .
C24 C 0.4162(2) 0.8512(2) 0.72564(13) 0.0664(7) Uani 1 1 d . U . . .
H24 H 0.408746 0.797214 0.696480 0.080 Uiso 1 1 calc R . . . .
C28 C 0.25280(18) 0.6229(2) 0.92191(11) 0.0524(5) Uani 1 1 d . U . . .
H28 H 0.206631 0.608800 0.944400 0.063 Uiso 1 1 calc R . . . .
C2 C 0.89033(18) 0.6653(2) 1.01705(12) 0.0567(6) Uani 1 1 d . U . . .
H2 H 0.843373 0.612859 1.017866 0.068 Uiso 1 1 calc R . . . .
C29 C 0.33430(18) 0.5584(2) 0.92775(11) 0.0517(5) Uani 1 1 d . U . . .
H29 H 0.342534 0.499254 0.953399 0.062 Uiso 1 1 calc R . . . .
N2 N 0.85203(18) 0.7784(2) 0.76452(11) 0.0659(6) Uani 1 1 d . U . . .
C27 C 0.23942(18) 0.7083(2) 0.88287(13) 0.0571(6) Uani 1 1 d . U . . .
H27 H 0.183346 0.751356 0.878361 0.069 Uiso 1 1 calc R . . . .
C35 C 0.3466(2) 0.5019(2) 0.67545(14) 0.0681(7) Uani 1 1 d . U . . .
H35 H 0.284031 0.469850 0.661401 0.082 Uiso 1 1 calc R . . . .
C20 C 0.46954(18) 0.9120(2) 0.82982(14) 0.0573(6) Uani 1 1 d . U . . .
H20 H 0.498141 0.898654 0.871602 0.069 Uiso 1 1 calc R . . . .
C32 C 0.5312(2) 0.5941(3) 0.71857(13) 0.0704(7) Uani 1 1 d . U . . .
H32 H 0.595021 0.623009 0.733217 0.084 Uiso 1 1 calc R . . . .
C17 C 0.7213(2) 1.0861(2) 0.89326(17) 0.0727(7) Uani 1 1 d . U . . .
H17 H 0.737501 1.117189 0.859564 0.087 Uiso 1 1 calc R . . . .
C8 C 0.72426(18) 0.7678(2) 1.08818(11) 0.0542(6) Uani 1 1 d . U . . .
H8 H 0.789155 0.794903 1.098375 0.065 Uiso 1 1 calc R . . . .
C34 C 0.4161(3) 0.4891(3) 0.64340(15) 0.0771(8) Uani 1 1 d . U . . .
H34 H 0.400774 0.449458 0.607122 0.093 Uiso 1 1 calc R . . . .
C5 C 1.0312(2) 0.8166(3) 1.01337(16) 0.0763(8) Uani 1 1 d . U . . .
H5 H 1.078871 0.867787 1.011721 0.092 Uiso 1 1 calc R . . . .
C10 C 0.5837(2) 0.7022(2) 1.12003(13) 0.0619(6) Uani 1 1 d . U . . .
H10 H 0.554082 0.684274 1.151356 0.074 Uiso 1 1 calc R . . . .
C4 C 1.0616(2) 0.7190(3) 1.03693(16) 0.0753(8) Uani 1 1 d . U . . .
H4 H 1.129653 0.703920 1.051683 0.090 Uiso 1 1 calc R . . . .
C37 C 0.7016(2) 0.8197(3) 0.76867(14) 0.0690(7) Uani 1 1 d . U . . .
H37 H 0.638720 0.851281 0.761314 0.083 Uiso 1 1 calc R . . . .
C41 C 0.8972(2) 0.6421(3) 0.84656(16) 0.0810(9) Uani 1 1 d . U . . .
H41A H 0.864802 0.607507 0.874149 0.122 Uiso 1 1 calc GR . . . .
H41B H 0.956150 0.678215 0.870184 0.122 Uiso 1 1 calc GR . . . .
H41C H 0.915955 0.590194 0.820337 0.122 Uiso 1 1 calc GR . . . .
C38 C 0.7690(2) 0.8426(3) 0.73928(14) 0.0742(8) Uani 1 1 d . U . . .
H38 H 0.762826 0.892088 0.707702 0.089 Uiso 1 1 calc R . . . .
C3 C 0.9919(2) 0.6429(2) 1.03888(15) 0.0700(7) Uani 1 1 d . U . . .
H3 H 1.012572 0.576101 1.054883 0.084 Uiso 1 1 calc R . . . .
C23 C 0.3874(2) 0.9546(3) 0.70701(18) 0.0871(9) Uani 1 1 d . U . . .
H23 H 0.360400 0.969427 0.665247 0.105 Uiso 1 1 calc R . . . .
C9 C 0.6797(2) 0.7408(3) 1.13465(13) 0.0654(7) Uani 1 1 d . U . . .
H9 H 0.715164 0.748827 1.175904 0.078 Uiso 1 1 calc R . . . .
C22 C 0.3983(2) 1.0332(3) 0.74903(19) 0.0846(9) Uani 1 1 d . U . . .
H22 H 0.376566 1.101296 0.736024 0.102 Uiso 1 1 calc R . . . .
C33 C 0.5085(3) 0.5344(3) 0.66425(16) 0.0844(9) Uani 1 1 d . U . . .
H33 H 0.556236 0.525555 0.642272 0.101 Uiso 1 1 calc R . . . .
C13 C 0.71060(15) 0.92973(18) 0.95367(11) 0.0446(5) Uani 1 1 d . U . . .
C14 C 0.6748(2) 0.9931(2) 0.99356(15) 0.0644(7) Uani 1 1 d . U . . .
H14 H 0.658787 0.963044 1.027601 0.077 Uiso 1 1 calc R . . . .
C16 C 0.6863(2) 1.1465(2) 0.93267(18) 0.0786(8) Uani 1 1 d . U . . .
H16 H 0.678088 1.219099 0.925718 0.094 Uiso 1 1 calc R . . . .
C40 C 0.9424(2) 0.7799(3) 0.74357(17) 0.0858(10) Uani 1 1 d . U . . .
H40A H 0.999900 0.784700 0.778650 0.129 Uiso 1 1 calc GR . . . .
H40B H 0.940977 0.840123 0.717100 0.129 Uiso 1 1 calc GR . . . .
H40C H 0.946298 0.715966 0.721057 0.129 Uiso 1 1 calc GR . . . .
C15 C 0.6627(3) 1.1022(2) 0.98271(18) 0.0826(8) Uani 1 1 d . U . . .
H15 H 0.638630 1.144651 1.009524 0.099 Uiso 1 1 calc R . . . .
C21 C 0.4410(2) 1.0145(2) 0.81053(19) 0.0758(8) Uani 1 1 d . U . . .
H21 H 0.450648 1.069732 0.838993 0.091 Uiso 1 1 calc R . . . .

loop_
_atom_site_aniso_label
_atom_site_aniso_U_11
_atom_site_aniso_U_22
_atom_site_aniso_U_33
_atom_site_aniso_U_23
_atom_site_aniso_U_13
_atom_site_aniso_U_12
I1 0.05515(10) 0.03263(8) 0.04769(9) 0.00252(6) 0.02061(7) 0.00570(6)
Cu1 0.03280(12) 0.03770(15) 0.03642(13) 0.00594(10) 0.01078(10) 0.00082(10)
P2 0.0301(2) 0.0312(3) 0.0421(3) 0.0009(2) 0.0070(2) -0.00022(19)
P1 0.0332(2) 0.0347(3) 0.0355(3) 0.0048(2) 0.0062(2) 0.0003(2)
C19 0.0323(9) 0.0407(11) 0.0544(11) 0.0118(9) 0.0053(8) -0.0007(8)
C7 0.0364(9) 0.0363(10) 0.0453(10) -0.0017(8) 0.0117(8) 0.0036(8)
C0BA 0.0319(9) 0.0404(11) 0.0467(11) -0.0019(9) 0.0071(8) 0.0017(8)
C12 0.0390(10) 0.0494(13) 0.0534(12) 0.0010(10) 0.0122(9) -0.0018(9)
C25 0.0343(9) 0.0378(10) 0.0387(10) -0.0007(8) 0.0074(8) -0.0019(8)
C31 0.0458(10) 0.0455(11) 0.0391(10) 0.0020(9) 0.0095(8) -0.0017(9)
C39 0.0563(12) 0.0644(15) 0.0590(13) 0.0031(11) 0.0299(11) -0.0038(11)
C26 0.0430(11) 0.0476(12) 0.0583(13) 0.0047(10) 0.0132(9) 0.0045(9)
C6 0.0409(11) 0.0528(14) 0.0824(16) 0.0083(12) 0.0079(11) -0.0022(10)
C30 0.0444(11) 0.0435(12) 0.0496(11) 0.0053(9) 0.0147(9) 0.0008(9)
N1 0.0507(10) 0.0691(13) 0.0553(11) 0.0130(10) 0.0245(9) -0.0047(10)
C11 0.0501(12) 0.0596(14) 0.0721(14) 0.0014(12) 0.0287(11) -0.0004(11)
C36 0.0522(12) 0.0531(13) 0.0542(12) -0.0066(11) 0.0109(10) -0.0057(10)
C18 0.0504(12) 0.0434(12) 0.0790(15) 0.0111(12) 0.0147(11) -0.0005(10)
C24 0.0605(14) 0.0633(15) 0.0640(14) 0.0245(12) -0.0035(12) -0.0032(12)
C28 0.0512(12) 0.0579(13) 0.0545(12) -0.0090(11) 0.0252(10) -0.0092(10)
C2 0.0469(11) 0.0468(12) 0.0697(14) 0.0053(11) 0.0041(11) 0.0039(10)
C29 0.0565(12) 0.0496(13) 0.0524(12) 0.0047(11) 0.0201(10) -0.0072(10)
N2 0.0654(12) 0.0794(15) 0.0655(12) 0.0071(11) 0.0396(10) -0.0100(11)
C27 0.0444(11) 0.0588(14) 0.0720(15) -0.0057(12) 0.0221(11) 0.0045(10)
C35 0.0706(15) 0.0645(16) 0.0627(15) -0.0121(12) 0.0067(12) -0.0148(13)
C20 0.0473(12) 0.0428(12) 0.0775(15) 0.0052(11) 0.0091(11) 0.0021(10)
C32 0.0669(14) 0.0876(18) 0.0630(14) -0.0212(13) 0.0283(12) -0.0180(14)
C17 0.0609(14) 0.0505(14) 0.1019(18) 0.0232(14) 0.0132(13) -0.0046(12)
C8 0.0478(12) 0.0660(15) 0.0486(12) -0.0078(11) 0.0124(9) -0.0029(11)
C34 0.0930(18) 0.0789(18) 0.0579(15) -0.0199(13) 0.0175(13) -0.0119(15)
C5 0.0382(11) 0.0767(17) 0.107(2) 0.0064(15) 0.0068(13) -0.0063(12)
C10 0.0684(14) 0.0658(15) 0.0642(14) 0.0014(12) 0.0401(12) 0.0088(12)
C4 0.0422(12) 0.0777(17) 0.0968(18) 0.0004(15) 0.0023(13) 0.0104(12)
C37 0.0584(14) 0.0805(17) 0.0703(15) 0.0272(13) 0.0208(12) 0.0044(13)
C41 0.0730(18) 0.085(2) 0.091(2) 0.0246(18) 0.0326(16) 0.0206(16)
C38 0.0742(15) 0.0862(18) 0.0683(15) 0.0282(14) 0.0298(13) 0.0014(14)
C3 0.0545(13) 0.0597(15) 0.0853(17) 0.0051(14) 0.0004(12) 0.0175(11)
C23 0.0768(17) 0.0770(17) 0.0912(18) 0.0418(15) -0.0061(15) 0.0016(15)
C9 0.0690(14) 0.0797(17) 0.0505(13) -0.0052(12) 0.0214(11) 0.0072(13)
C22 0.0631(15) 0.0573(16) 0.123(2) 0.0383(15) 0.0067(16) 0.0055(13)
C33 0.0906(18) 0.104(2) 0.0686(16) -0.0254(15) 0.0383(14) -0.0141(16)
C13 0.0351(10) 0.0331(10) 0.0603(12) 0.0009(9) 0.0035(9) -0.0001(8)
C14 0.0682(15) 0.0447(13) 0.0772(16) -0.0039(12) 0.0140(13) 0.0089(11)
C16 0.0674(15) 0.0402(14) 0.117(2) 0.0067(14) 0.0054(15) 0.0034(12)
C40 0.0794(19) 0.102(2) 0.099(2) 0.015(2) 0.0640(18) -0.0006(18)
C15 0.0859(17) 0.0508(15) 0.1050(19) -0.0121(14) 0.0148(15) 0.0165(14)
C21 0.0588(14) 0.0461(13) 0.117(2) 0.0062(14) 0.0143(15) 0.0010(12)

loop_
_atom_type_symbol
_atom_type_description
_atom_type_scat_dispersion_real
_atom_type_scat_dispersion_imag
_atom_type_scat_source
C C 0.0033 0.0016 'International Tables Vol C Tables 4.2.6.8 and 6.1.1.4'
H H 0.0000 0.0000 'International Tables Vol C Tables 4.2.6.8 and 6.1.1.4'
Cu Cu 0.3201 1.2651 'International Tables Vol C Tables 4.2.6.8 and 6.1.1.4'
I I -0.4742 1.8119 'International Tables Vol C Tables 4.2.6.8 and 6.1.1.4'
N N 0.0061 0.0033 'International Tables Vol C Tables 4.2.6.8 and 6.1.1.4'
P P 0.1023 0.0942 'International Tables Vol C Tables 4.2.6.8 and 6.1.1.4'

loop_
_geom_angle_atom_site_label_1
_geom_angle_atom_site_label_2
_geom_angle_atom_site_label_3
_geom_angle
_geom_angle_site_symmetry_1
_geom_angle_site_symmetry_3
_geom_angle_publ_flag
P2 Cu1 I1 106.402(16) . . ?
P1 Cu1 I1 104.039(16) . . ?
P1 Cu1 P2 123.82(2) . . ?
N1 Cu1 I1 112.23(7) . . ?
N1 Cu1 P2 104.56(7) . . ?
N1 Cu1 P1 105.88(6) . . ?
C7 P2 Cu1 115.61(7) . . ?
C7 P2 C0BA 103.08(10) . . ?
C7 P2 C13 104.03(11) . . ?
C0BA P2 Cu1 113.44(7) . . ?
C0BA P2 C13 104.03(10) . . ?
C13 P2 Cu1 115.18(8) . . ?
C19 P1 Cu1 111.77(7) . . ?
C19 P1 C25 101.11(10) . . ?
C19 P1 C31 104.04(11) . . ?
C25 P1 Cu1 120.63(7) . . ?
C31 P1 Cu1 114.27(7) . . ?
C31 P1 C25 103.02(10) . . ?
C24 C19 P1 124.1(2) . . ?
C20 C19 P1 117.11(18) . . ?
C20 C19 C24 118.8(2) . . ?
C12 C7 P2 117.38(17) . . ?
C12 C7 C8 118.4(2) . . ?
C8 C7 P2 124.19(17) . . ?
C6 C0BA P2 123.15(18) . . ?
C2 C0BA P2 117.91(17) . . ?
C2 C0BA C6 118.7(2) . . ?
C11 C12 C7 121.1(2) . . ?
C26 C25 P1 123.21(17) . . ?
C30 C25 P1 118.53(16) . . ?
C30 C25 C26 118.2(2) . . ?
C36 C31 P1 123.53(18) . . ?
C32 C31 P1 118.88(18) . . ?
C32 C31 C36 117.6(2) . . ?
N1 C39 N2 112.0(2) . . ?
N1 C39 C41 125.1(2) . . ?
N2 C39 C41 122.9(2) . . ?
C27 C26 C25 120.2(2) . . ?
C0BA C6 C5 119.9(3) . . ?
C29 C30 C25 120.9(2) . . ?
C39 N1 Cu1 133.02(19) . . ?
C39 N1 C37 105.1(2) . . ?
C37 N1 Cu1 121.64(18) . . ?
C10 C11 C12 119.8(2) . . ?
C31 C36 C35 120.8(3) . . ?
C13 C18 C17 120.7(3) . . ?
C19 C24 C23 119.5(3) . . ?
C29 C28 C27 119.8(2) . . ?
C0BA C2 C3 120.6(3) . . ?
C28 C29 C30 120.2(2) . . ?
C39 N2 C38 106.2(2) . . ?
C39 N2 C40 130.5(3) . . ?
C38 N2 C40 123.3(2) . . ?
C28 C27 C26 120.6(2) . . ?
C34 C35 C36 120.4(3) . . ?
C19 C20 C21 121.0(3) . . ?
C31 C32 C33 121.1(3) . . ?
C16 C17 C18 119.9(3) . . ?
C9 C8 C7 120.2(2) . . ?
C35 C34 C33 120.1(3) . . ?
C4 C5 C6 120.8(3) . . ?
C9 C10 C11 120.1(2) . . ?
C5 C4 C3 119.9(3) . . ?
C38 C37 N1 110.0(3) . . ?
C37 C38 N2 106.7(3) . . ?
C4 C3 C2 120.2(3) . . ?
C22 C23 C24 120.5(3) . . ?
C10 C9 C8 120.3(3) . . ?
C23 C22 C21 121.0(3) . . ?
C34 C33 C32 119.9(3) . . ?
C18 C13 P2 118.03(19) . . ?
C18 C13 C14 118.5(2) . . ?
C14 C13 P2 123.3(2) . . ?
C13 C14 C15 120.1(3) . . ?
C17 C16 C15 120.8(3) . . ?
C16 C15 C14 120.0(3) . . ?
C22 C21 C20 119.1(3) . . ?

loop_
_geom_bond_atom_site_label_1
_geom_bond_atom_site_label_2
_geom_bond_distance
_geom_bond_site_symmetry_2
_geom_bond_publ_flag
I1 Cu1 2.6664(3) . ?
Cu1 P2 2.2842(6) . ?
Cu1 P1 2.2837(5) . ?
Cu1 N1 2.0690(19) . ?
P2 C7 1.815(2) . ?
P2 C0BA 1.832(2) . ?
P2 C13 1.833(2) . ?
P1 C19 1.827(2) . ?
P1 C25 1.832(2) . ?
P1 C31 1.828(2) . ?
C19 C24 1.386(3) . ?
C19 C20 1.381(4) . ?
C7 C12 1.382(3) . ?
C7 C8 1.388(3) . ?
C0BA C6 1.388(3) . ?
C0BA C2 1.380(3) . ?
C12 C11 1.379(3) . ?
C25 C26 1.389(3) . ?
C25 C30 1.385(3) . ?
C31 C36 1.388(3) . ?
C31 C32 1.378(3) . ?
C39 N1 1.301(3) . ?
C39 N2 1.340(3) . ?
C39 C41 1.474(4) . ?
C26 C27 1.387(3) . ?
C6 C5 1.391(4) . ?
C30 C29 1.383(3) . ?
N1 C37 1.401(3) . ?
C11 C10 1.370(4) . ?
C36 C35 1.388(4) . ?
C18 C17 1.399(4) . ?
C18 C13 1.384(4) . ?
C24 C23 1.393(4) . ?
C28 C29 1.367(3) . ?
C28 C27 1.368(4) . ?
C2 C3 1.388(3) . ?
N2 C38 1.395(4) . ?
N2 C40 1.448(3) . ?
C35 C34 1.354(5) . ?
C20 C21 1.385(4) . ?
C32 C33 1.394(4) . ?
C17 C16 1.349(5) . ?
C8 C9 1.387(4) . ?
C34 C33 1.364(5) . ?
C5 C4 1.360(4) . ?
C10 C9 1.370(4) . ?
C4 C3 1.369(4) . ?
C37 C38 1.310(4) . ?
C23 C22 1.348(5) . ?
C22 C21 1.368(5) . ?
C13 C14 1.385(4) . ?
C14 C15 1.399(4) . ?
C16 C15 1.368(5) . ?
